data_7006959
loop_
_publ_author_name
'Long, De-Liang'
'Br\"ucher, Oliver'
'Streb, Carsten'
'Cronin, Leroy'

_publ_section_title
;
 Inorganic crown: the host-guest chemistry of a high nuclearity
 'Celtic-ring' isopolyoxotungstate [H12W36O120]12-.
;
_journal_issue 23
_journal_name_full 'Dalton transactions (Cambridge, England : 2003)'
_journal_page_first 2852
_journal_page_last 2860
_journal_paper_doi 10.1039/b515935k
_journal_year 2006
_chemical_formula_sum 'C54 H198 N9 Na2 O168 Rb W36'
_chemical_formula_weight 10412.26
_chemical_name_common 'compound dl157'
_chemical_name_systematic
;
?
;
_space_group_IT_number 62
_symmetry_cell_setting orthorhombic
_symmetry_space_group_name_Hall '-P 2ac 2n'
_symmetry_space_group_name_H-M 'P n m a'
_atom_sites_solution_hydrogens none
_atom_sites_solution_primary direct
_atom_sites_solution_secondary difmap
_audit_creation_method SHELXL-97
_cell_angle_alpha 90.00
_cell_angle_beta 90.00
_cell_angle_gamma 90.00
_cell_formula_units_Z 4
_cell_length_a 27.3088(3)
_cell_length_b 35.1380(4)
_cell_length_c 21.2632(3)
_cell_measurement_reflns_used 200303
_cell_measurement_temperature 150(2)
_cell_measurement_theta_max 24.108
_cell_measurement_theta_min 1.51
_cell_volume 20403.7(4)
_computing_cell_refinement 'HKL Scalepack (Otwinowski & Minor 1997)'
_computing_data_collection 'Collect (Nonius BV, 1997-2000)'
_computing_data_reduction 'HKL Denzo and Scalepack (Otwinowski & Minor 1997)'
_computing_molecular_graphics 'Ortep-3 for Windows (Farrugia, 1997)'
_computing_publication_material 'WinGX publication routines (Farrugia, 1999)'
_computing_structure_refinement 'SHELXL-97 (Sheldrick, 1997)'
_computing_structure_solution 'SHELXS-97 (Sheldrick, 1997)'
_diffrn_ambient_temperature 150(2)
_diffrn_detector_area_resol_mean 9
_diffrn_measured_fraction_theta_full 0.999
_diffrn_measured_fraction_theta_max 0.999
_diffrn_measurement_device_type 'Nonius Kappa CCD'
_diffrn_measurement_method \w-scan
_diffrn_radiation_monochromator graphite
_diffrn_radiation_source 'fine-focus sealed tube'
_diffrn_radiation_type MoK\a
_diffrn_radiation_wavelength 0.71073
_diffrn_reflns_av_R_equivalents 0.0830
_diffrn_reflns_av_sigmaI/netI 0.0619
_diffrn_reflns_limit_h_max 30
_diffrn_reflns_limit_h_min -30
_diffrn_reflns_limit_k_max 37
_diffrn_reflns_limit_k_min -39
_diffrn_reflns_limit_l_max 23
_diffrn_reflns_limit_l_min -23
_diffrn_reflns_number 111232
_diffrn_reflns_theta_full 23.50
_diffrn_reflns_theta_max 23.50
_diffrn_reflns_theta_min 1.68
_diffrn_standards_decay_% 0
_exptl_absorpt_coefficient_mu 20.551
_exptl_absorpt_correction_T_max 0.1610
_exptl_absorpt_correction_T_min 0.0632
_exptl_absorpt_correction_type empirical
_exptl_absorpt_process_details SADABS
_exptl_crystal_colour colourless
_exptl_crystal_density_diffrn 3.390
_exptl_crystal_density_meas ?
_exptl_crystal_density_method 'not measured'
_exptl_crystal_description block
_exptl_crystal_F_000 18608
_exptl_crystal_size_max 0.30
_exptl_crystal_size_mid 0.14
_exptl_crystal_size_min 0.14
_refine_diff_density_max 2.61
_refine_diff_density_min -2.26
_refine_diff_density_rms 0.29
_refine_ls_extinction_coef none
_refine_ls_extinction_method none
_refine_ls_goodness_of_fit_ref 1.039
_refine_ls_hydrogen_treatment none
_refine_ls_matrix_type full
_refine_ls_number_parameters 1121
_refine_ls_number_reflns 15357
_refine_ls_number_restraints 14
_refine_ls_restrained_S_all 1.039
_refine_ls_R_factor_all 0.0850
_refine_ls_R_factor_gt 0.0460
_refine_ls_shift/su_max 0.002
_refine_ls_shift/su_mean 0.000
_refine_ls_structure_factor_coef Fsqd
_refine_ls_weighting_details 'calc w=1/[\s^2^(Fo^2^)+(0.0494P)^2^+384.1207P] where P=(Fo^2^+2Fc^2^)/3'
_refine_ls_weighting_scheme calc
_refine_ls_wR_factor_gt 0.0992
_refine_ls_wR_factor_ref 0.1146
_reflns_number_gt 10618
_reflns_number_total 15357
_reflns_threshold_expression >2sigma(I)
_cod_data_source_file b515935k.txt
_cod_data_source_block dl157
_cod_depositor_comments
;
The following automatic conversions were performed:
'_symmetry_cell_setting' value 'Orthorhombic' changed to 'orthorhombic'
according to '/home/saulius/struct/CIF-dictionaries/cif_core.dic'
dictionary named 'cif_core.dic' version 2.4.1 from 2010-06-29.

Automatic conversion script
Id: cif_fix_enum 1527 2010-12-29 10:47:43Z saulius 

The following automatic conversions were performed:

'_exptl_crystal_density_meas' value 'none' was changed to '?' - the
value is perceived as not measured.

Automatic conversion script
Id: cif_fix_values 3008 2015-01-20 13:52:24Z robertas 
;
_cod_original_sg_symbol_H-M Pnma
_cod_database_code 7006959

loop_
_symmetry_equiv_pos_as_xyz
'x, y, z'
'-x+1/2, -y, z+1/2'
'x+1/2, -y+1/2, -z+1/2'
'-x, y+1/2, -z'
'-x, -y, -z'
'x-1/2, y, -z-1/2'
'-x-1/2, y-1/2, z-1/2'
'x, -y-1/2, z'

loop_
_atom_site_label
_atom_site_type_symbol
_atom_site_fract_x
_atom_site_fract_y
_atom_site_fract_z
_atom_site_U_iso_or_equiv
_atom_site_adp_type
_atom_site_occupancy
_atom_site_symmetry_multiplicity
_atom_site_calc_flag
_atom_site_refinement_flags
_atom_site_disorder_assembly
_atom_site_disorder_group
W1 W 1.20740(3) 0.2500 -0.04181(5) 0.0427(3) Uani 1 2 d S . .
W2 W 1.18658(3) 0.202949(19) -0.17485(4) 0.0472(2) Uani 1 1 d . . .
W3 W 1.10818(2) 0.196890(17) 0.03785(3) 0.03358(17) Uani 1 1 d . . .
W4 W 1.08398(2) 0.151201(17) -0.09417(3) 0.03620(17) Uani 1 1 d . . .
W5 W 1.08910(4) 0.2500 -0.26220(5) 0.0486(3) Uani 1 2 d S . .
W6 W 0.99841(3) 0.204083(18) -0.19577(3) 0.04198(19) Uani 1 1 d . . .
W7 W 1.02613(3) 0.2500 -0.06829(4) 0.0313(2) Uani 1 2 d S . .
W8 W 0.99308(2) 0.145171(17) 0.03374(3) 0.03470(17) Uani 1 1 d . . .
W9 W 0.95696(2) 0.110083(18) 0.18819(3) 0.03426(17) Uani 1 1 d . . .
W10 W 0.92183(2) 0.058626(17) 0.06657(3) 0.03650(17) Uani 1 1 d . . .
W11 W 0.84682(2) 0.147678(17) 0.10940(3) 0.03088(16) Uani 1 1 d . . .
W12 W 0.81489(2) 0.099260(19) -0.01414(3) 0.04055(18) Uani 1 1 d . . .
W13 W 0.73342(2) 0.146676(19) 0.06406(3) 0.04064(18) Uani 1 1 d . . .
W14 W 0.73859(2) 0.054092(19) 0.07746(4) 0.04310(19) Uani 1 1 d . . .
W15 W 0.83275(2) 0.005056(18) 0.16737(4) 0.04189(19) Uani 1 1 d . . .
W16 W 0.74974(2) 0.053394(18) 0.24825(3) 0.04084(18) Uani 1 1 d . . .
W17 W 0.86740(2) 0.058279(19) 0.28844(3) 0.03955(18) Uani 1 1 d . . .
W18 W 0.74566(2) 0.159595(18) 0.23509(3) 0.03598(17) Uani 1 1 d . . .
W19 W 0.86241(2) 0.163396(18) 0.27895(3) 0.03592(17) Uani 1 1 d . . .
W20 W 0.81061(3) 0.2500 0.21186(5) 0.0357(2) Uani 1 2 d S . .
Rb Rb 0.89719(11) 0.2500 0.03431(15) 0.0716(9) Uani 1 2 d S . .
Na1 Na 0.8363(3) 0.0787(2) -0.2012(4) 0.081(3) Uani 1 1 d . . .
O1 O 1.2598(5) 0.2500 0.0032(8) 0.051(5) Uani 1 2 d S . .
O2 O 1.2278(4) 0.2103(3) -0.1046(5) 0.047(3) Uani 1 1 d . . .
O3 O 1.1515(5) 0.2500 -0.1196(7) 0.038(4) Uani 1 2 d S . .
O4 O 1.2203(4) 0.1705(3) -0.2162(6) 0.062(4) Uani 1 1 d . . .
O5 O 1.2122(6) 0.2500 -0.2095(8) 0.055(5) Uani 1 2 d S . .
O6 O 1.1329(4) 0.2123(3) -0.2334(5) 0.048(3) Uani 1 1 d . . .
O7 O 1.1689(3) 0.2141(3) -0.0026(5) 0.042(3) Uani 1 1 d . . .
O8 O 1.1432(4) 0.1709(2) -0.1301(5) 0.041(3) Uani 1 1 d . . .
O9 O 1.1374(4) 0.1838(3) 0.1055(5) 0.044(3) Uani 1 1 d . . .
O10 O 1.0981(5) 0.2500 0.0537(6) 0.034(4) Uani 1 2 d S . .
O11 O 1.1165(3) 0.1532(2) -0.0131(5) 0.033(3) Uani 1 1 d . . .
O12 O 1.0448(3) 0.1812(3) 0.0573(5) 0.033(3) Uani 1 1 d . . .
O13 O 1.0253(3) 0.1410(2) -0.0436(5) 0.035(3) Uani 1 1 d . . .
O14 O 1.0934(4) 0.1049(3) -0.1142(5) 0.045(3) Uani 1 1 d . . .
O15 O 1.0717(3) 0.2102(2) -0.0570(4) 0.030(3) Uani 1 1 d . . .
O16 O 1.0471(4) 0.1677(3) -0.1633(5) 0.040(3) Uani 1 1 d . . .
O17 O 1.1032(7) 0.2500 -0.3391(9) 0.075(6) Uani 1 2 d S . .
O18 O 1.0390(4) 0.2105(3) -0.2688(4) 0.048(3) Uani 1 1 d . . .
O19 O 1.0502(5) 0.2500 -0.1700(6) 0.037(4) Uani 1 2 d S . .
O20 O 0.9646(6) 0.2500 -0.2200(7) 0.050(5) Uani 1 2 d S . .
O21 O 0.9543(4) 0.1724(3) -0.2222(5) 0.050(3) Uani 1 1 d . . .
O22 O 0.9827(3) 0.2129(3) -0.1118(5) 0.038(3) Uani 1 1 d . . .
O23 O 0.9969(5) 0.2500 0.0040(7) 0.034(4) Uani 1 2 d S . .
O24 O 1.0510(3) 0.1016(3) 0.0656(5) 0.037(3) Uani 1 1 d . . .
O25 O 0.9504(4) 0.1783(3) 0.0147(5) 0.042(3) Uani 1 1 d . . .
O26 O 0.9787(3) 0.1426(3) 0.1249(5) 0.036(3) Uani 1 1 d . . .
O27 O 0.9553(3) 0.1004(3) 0.0256(4) 0.034(3) Uani 1 1 d . . .
O28 O 1.0089(3) 0.1086(3) 0.2337(5) 0.042(3) Uani 1 1 d . . .
O29 O 0.9668(3) 0.0674(3) 0.1347(4) 0.032(3) Uani 1 1 d . . .
O30 O 0.9208(4) 0.0734(3) 0.2396(5) 0.041(3) Uani 1 1 d . . .
O31 O 0.9182(3) 0.1477(3) 0.2300(5) 0.037(3) Uani 1 1 d . . .
O32 O 0.8901(3) 0.1068(2) 0.1225(4) 0.027(2) Uani 1 1 d . . .
O33 O 0.9520(3) 0.0225(3) 0.0274(5) 0.046(3) Uani 1 1 d . . .
O34 O 0.8854(3) 0.1857(3) 0.1150(5) 0.035(3) Uani 1 1 d . . .
O35 O 0.8538(3) 0.1389(3) 0.0169(5) 0.037(3) Uani 1 1 d . . .
O36 O 0.7883(3) 0.1775(3) 0.0812(5) 0.035(3) Uani 1 1 d . . .
O37 O 0.8199(3) 0.1467(3) 0.1897(5) 0.032(3) Uani 1 1 d . . .
O38 O 0.8852(4) 0.0257(3) 0.1222(5) 0.040(3) Uani 1 1 d . . .
O39 O 0.7905(3) 0.1034(3) 0.0856(4) 0.033(3) Uani 1 1 d . . .
O40 O 0.8272(4) 0.0986(3) -0.0931(5) 0.053(3) Uani 1 1 d . E .
O41 O 0.8668(3) 0.0650(3) 0.0147(5) 0.035(3) Uani 1 1 d . . .
O42 O 0.7594(4) 0.1347(3) -0.0173(5) 0.042(3) Uani 1 1 d . . .
O43 O 0.7685(4) 0.0591(3) -0.0050(5) 0.041(3) Uani 1 1 d . . .
O44 O 0.6895(4) 0.1782(3) 0.0396(5) 0.055(3) Uani 1 1 d . . .
O45 O 0.6988(3) 0.0990(3) 0.0619(5) 0.047(3) Uani 1 1 d . . .
O46 O 0.7210(4) 0.1480(3) 0.1556(5) 0.040(3) Uani 1 1 d . . .
O47 O 0.6941(4) 0.0212(3) 0.0566(6) 0.055(3) Uani 1 1 d . . .
O48 O 0.7912(4) 0.0207(3) 0.1006(5) 0.040(3) Uani 1 1 d . . .
O49 O 0.7246(4) 0.0595(3) 0.1647(5) 0.042(3) Uani 1 1 d . . .
O50 O 0.7729(4) 0.0037(3) 0.2176(5) 0.046(3) Uani 1 1 d . . .
O51 O 0.8380(4) -0.0428(3) 0.1538(6) 0.058(4) Uani 1 1 d . . .
O52 O 0.8665(4) 0.0082(3) 0.2439(6) 0.052(3) Uani 1 1 d . . .
O53 O 0.8212(3) 0.0649(3) 0.2017(5) 0.034(3) Uani 1 1 d . . .
O54 O 0.6992(4) 0.0379(3) 0.2881(6) 0.057(4) Uani 1 1 d . . .
O55 O 0.7985(4) 0.0488(3) 0.3130(5) 0.041(3) Uani 1 1 d . . .
O56 O 0.8932(4) 0.0436(3) 0.3576(5) 0.051(3) Uani 1 1 d . . .
O57 O 0.8553(3) 0.1100(3) 0.3034(5) 0.041(3) Uani 1 1 d . . .
O58 O 0.7463(3) 0.1062(3) 0.2589(5) 0.038(3) Uani 1 1 d . . .
O59 O 0.6934(4) 0.1706(3) 0.2759(5) 0.047(3) Uani 1 1 d . . .
O60 O 0.7625(3) 0.2107(3) 0.2101(5) 0.034(3) Uani 1 1 d . . .
O61 O 0.7940(4) 0.1663(3) 0.3005(4) 0.036(3) Uani 1 1 d . . .
O62 O 0.8889(4) 0.1773(3) 0.3476(5) 0.046(3) Uani 1 1 d . . .
O63 O 0.8569(3) 0.2116(3) 0.2410(5) 0.038(3) Uani 1 1 d . . .
O64 O 0.8263(5) 0.2500 0.1341(6) 0.034(4) Uani 1 2 d S . .
O65 O 0.7907(5) 0.2500 0.3177(6) 0.040(4) Uani 1 2 d S . .
O66 O 0.7546(6) 0.2500 0.0321(8) 0.049(5) Uani 1 2 d S A 2
O67 O 1.1232(5) 0.1093(3) 0.1594(6) 0.068(4) Uani 1 1 d . . .
O68 O 1.0889(4) 0.0513(3) -0.0172(5) 0.049(3) Uani 1 1 d . . .
O69 O 0.8678(12) 0.1910(9) -0.0950(17) 0.110(11) Uiso 0.50 1 d P . .
O70 O 0.9759(14) 0.2330(10) 0.1351(19) 0.038(11) Uiso 0.25 1 d P . 1
O71 O 0.9580(18) 0.2500 0.259(2) 0.083(15) Uiso 0.40 2 d SP B 1
O72 O 0.9491(15) 0.2500 0.326(2) 0.028(11) Uiso 0.30 2 d SP C 2
O73 O 1.018(2) 0.2500 0.236(3) 0.074(18) Uiso 0.30 2 d SP D 3
O74 O 0.6942(8) 0.2500 0.3434(10) 0.061(6) Uiso 0.80 2 d SP . .
O75 O 0.6255(18) 0.0124(14) -0.050(2) 0.094(16) Uiso 0.30 1 d P . .
O76 O 0.915(3) 0.113(2) 0.505(4) 0.18(3) Uiso 0.30 1 d P . .
O77 O 0.9344(14) 0.1161(11) -0.3299(19) 0.133(13) Uiso 0.50 1 d P . .
O78 O 1.001(3) 0.181(2) -0.379(4) 0.15(3) Uiso 0.30 1 d P . .
O79 O 0.8164(12) 0.1428(9) -0.2351(16) 0.085(11) Uiso 0.50 1 d P E .
O80 O 0.8397(16) 0.2271(12) 0.431(2) 0.103(15) Uiso 0.35 1 d P . .
O81 O 0.8184(14) 0.1342(11) -0.2506(19) 0.035(10) Uiso 0.30 1 d P E 1
O82 O 0.8807(15) 0.0344(12) -0.487(2) 0.150(15) Uiso 0.50 1 d P . .
O83 O 0.8194(15) 0.1770(12) -0.427(2) 0.062(12) Uiso 0.30 1 d P F 1
O84 O 0.8225(15) 0.1806(12) -0.392(2) 0.064(12) Uiso 0.30 1 d P G 2
O85 O 0.8625(10) 0.0641(8) -0.3099(14) 0.080(8) Uiso 0.50 1 d P E 1
O86 O 0.8315(15) 0.0381(12) -0.294(2) 0.065(12) Uiso 0.30 1 d P E 2
O87 O 0.8235(16) 0.2500 -0.147(2) 0.067(13) Uiso 0.40 2 d SP . .
O88 O 1.1013(18) 0.0681(15) 0.278(2) 0.095(16) Uiso 0.30 1 d P H 1
O89 O 1.1254(9) 0.0950(7) 0.3057(13) 0.066(7) Uiso 0.50 1 d P . 2
O90 O 0.8868(13) -0.0138(11) -0.3335(18) 0.128(13) Uiso 0.50 1 d P . .
O91 O 0.5519(19) 0.0763(15) 0.089(3) 0.126(18) Uiso 0.35 1 d P . .
O92 O 0.6135(18) 0.1184(14) 0.156(2) 0.111(16) Uiso 0.35 1 d P . .
O93 O 0.9773(18) 0.1249(14) 0.444(3) 0.117(16) Uiso 0.35 1 d P I 1
O94 O 0.9823(15) 0.1163(12) 0.387(2) 0.089(13) Uiso 0.35 1 d P J 2
O95 O 1.0028(15) 0.0793(12) 0.382(2) 0.067(12) Uiso 0.30 1 d P . 3
O96 O 0.8675(18) 0.1787(14) 0.487(3) 0.096(16) Uiso 0.30 1 d P . .
O97 O 0.785(3) 0.2500 0.003(3) 0.08(2) Uiso 0.30 2 d SP . 1
O98 O 0.613(4) 0.074(3) -0.019(5) 0.14(4) Uiso 0.20 1 d P . .
N10 N 0.9597(5) 0.0300(4) -0.1543(7) 0.048(4) Uani 1 1 d . . .
C11 C 0.9428(6) -0.0058(4) -0.1230(8) 0.046(5) Uani 1 1 d . E .
C12 C 0.8848(6) -0.0028(5) -0.1126(9) 0.055(5) Uani 1 1 d . . .
C13 C 0.9573(7) 0.0643(5) -0.1076(8) 0.056(5) Uani 1 1 d . E .
C14 C 0.9566(7) 0.1004(5) -0.1437(10) 0.069(6) Uani 1 1 d . . .
C15 C 1.0127(6) 0.0249(5) -0.1798(10) 0.061(6) Uani 1 1 d . . .
C16 C 1.0103(8) 0.0045(6) -0.2388(11) 0.081(7) Uiso 1 1 d . . .
O111 O 0.9193(4) 0.0967(3) -0.1909(6) 0.067(4) Uani 1 1 d . E .
O112 O 0.8644(4) 0.0142(3) -0.1688(6) 0.058(4) Uani 1 1 d . E .
O113 O 0.9740(7) 0.0233(5) -0.2804(9) 0.122(6) Uiso 1 1 d . . .
N20 N 0.7344(5) 0.0906(4) 0.5016(6) 0.046(4) Uani 1 1 d . . .
C21 C 0.7203(7) 0.1061(6) 0.5633(9) 0.071(6) Uani 1 1 d . . .
C22 C 0.7556(7) 0.0935(6) 0.6147(10) 0.071(6) Uani 1 1 d . . .
C23 C 0.7130(6) 0.1137(5) 0.4469(8) 0.055(5) Uani 1 1 d . . .
C24 C 0.7448(7) 0.1474(5) 0.4373(10) 0.071(6) Uani 1 1 d . . .
C25 C 0.7170(7) 0.0486(5) 0.5002(9) 0.065(6) Uani 1 1 d . . .
C26 C 0.7381(7) 0.0296(5) 0.4426(9) 0.064(6) Uani 1 1 d . . .
O121 O 0.7889(5) 0.0362(4) 0.4401(6) 0.071(4) Uani 1 1 d . . .
O122 O 0.7943(5) 0.1347(4) 0.4258(6) 0.070(4) Uani 1 1 d . . .
O123 O 0.8046(5) 0.1011(5) 0.5925(7) 0.092(5) Uani 1 1 d . . .
N30 N 0.6609(8) 0.1031(5) -0.1764(10) 0.136(9) Uani 1 1 d D . .
C31 C 0.6280(7) 0.1142(8) -0.2310(10) 0.153(13) Uani 1 1 d D . .
C32 C 0.5770(8) 0.1003(7) -0.2213(17) 0.184(16) Uiso 1 1 d D . .
C33 C 0.6667(8) 0.0613(6) -0.172(3) 0.058(17) Uiso 0.30 1 d PD E .
C34 C 0.7202(7) 0.0546(8) -0.1603(10) 0.123(10) Uiso 1 1 d D . .
C35 C 0.6561(14) 0.1246(12) -0.124(2) 0.071(12) Uiso 0.50 1 d P . .
C36 C 0.6771(7) 0.1633(11) -0.1230(18) 0.064(11) Uiso 0.50 1 d PD . .
O131 O 0.5561(16) 0.1315(10) -0.186(2) 0.045(14) Uiso 0.20 1 d PD . .
O132 O 0.7532(6) 0.0590(5) -0.2124(8) 0.110(5) Uiso 1 1 d D E .
O133 O 0.7284(8) 0.1585(8) -0.1372(14) 0.092(9) Uiso 0.50 1 d PD . .
N40 N 0.6029(8) 0.2500 0.2217(19) 0.088(13) Uiso 0.60 2 d SPD . 1
C41 C 0.6562(8) 0.2500 0.2007(9) 0.077(9) Uiso 1 2 d SD . 1
C42 C 0.6659(10) 0.2500 0.1323(9) 0.124(14) Uiso 1 2 d SD . 1
C43 C 0.5998(6) 0.2066(5) 0.2309(14) 0.120(14) Uiso 0.70 1 d PD . 1
C44 C 0.5601(8) 0.1932(9) 0.2727(10) 0.150(12) Uiso 1 1 d D . 1
O141 O 0.6284(15) 0.2500 0.085(2) 0.13(2) Uiso 0.40 2 d SPD . 1
O142 O 0.5296(7) 0.1952(10) 0.2171(13) 0.096(12) Uiso 0.40 1 d PD . 1

loop_
_atom_site_aniso_label
_atom_site_aniso_U_11
_atom_site_aniso_U_22
_atom_site_aniso_U_33
_atom_site_aniso_U_23
_atom_site_aniso_U_13
_atom_site_aniso_U_12
W1 0.0353(5) 0.0362(5) 0.0566(7) 0.000 0.0102(5) 0.000
W2 0.0530(4) 0.0353(4) 0.0532(5) -0.0025(3) 0.0234(4) 0.0024(3)
W3 0.0364(3) 0.0296(3) 0.0348(4) 0.0014(3) 0.0016(3) 0.0009(3)
W4 0.0443(4) 0.0286(3) 0.0358(4) -0.0019(3) 0.0074(3) 0.0019(3)
W5 0.0721(7) 0.0412(6) 0.0327(6) 0.000 0.0135(5) 0.000
W6 0.0593(4) 0.0331(4) 0.0336(4) -0.0021(3) -0.0016(4) -0.0022(3)
W7 0.0364(5) 0.0273(5) 0.0301(5) 0.000 0.0042(4) 0.000
W8 0.0369(3) 0.0289(3) 0.0383(4) 0.0028(3) 0.0064(3) 0.0000(3)
W9 0.0312(3) 0.0363(4) 0.0352(4) 0.0045(3) 0.0018(3) 0.0000(3)
W10 0.0387(4) 0.0285(3) 0.0423(4) -0.0014(3) 0.0047(3) 0.0005(3)
W11 0.0333(3) 0.0285(3) 0.0307(4) 0.0013(3) 0.0015(3) 0.0003(3)
W12 0.0442(4) 0.0421(4) 0.0354(4) -0.0050(3) -0.0004(3) -0.0007(3)
W13 0.0367(4) 0.0403(4) 0.0449(4) -0.0042(3) -0.0057(3) 0.0033(3)
W14 0.0384(4) 0.0393(4) 0.0516(5) -0.0071(3) -0.0010(3) -0.0052(3)
W15 0.0426(4) 0.0291(4) 0.0540(5) 0.0022(3) 0.0084(4) -0.0016(3)
W16 0.0370(4) 0.0355(4) 0.0500(4) 0.0058(3) 0.0103(3) -0.0041(3)
W17 0.0398(4) 0.0387(4) 0.0401(4) 0.0096(3) 0.0052(3) 0.0009(3)
W18 0.0323(3) 0.0357(4) 0.0399(4) 0.0000(3) 0.0064(3) -0.0018(3)
W19 0.0375(4) 0.0378(4) 0.0324(4) -0.0004(3) 0.0003(3) 0.0000(3)
W20 0.0373(5) 0.0312(5) 0.0387(6) 0.000 0.0081(5) 0.000
Rb 0.0768(18) 0.0590(17) 0.079(2) 0.000 0.0236(16) 0.000
Na1 0.093(6) 0.085(6) 0.065(5) -0.014(4) -0.014(5) 0.030(5)
O1 0.034(8) 0.039(9) 0.080(13) 0.000 -0.001(9) 0.000
O2 0.047(6) 0.028(6) 0.065(8) 0.000(5) 0.025(6) 0.006(5)
O3 0.036(8) 0.034(8) 0.045(10) 0.000 0.014(7) 0.000
O4 0.063(7) 0.044(7) 0.080(9) 0.003(7) 0.025(7) 0.000(6)
O5 0.054(9) 0.044(10) 0.068(12) 0.000 0.037(9) 0.000
O6 0.067(7) 0.043(6) 0.035(7) -0.006(5) 0.031(6) -0.003(6)
O7 0.034(6) 0.027(6) 0.066(8) 0.000(5) 0.007(6) 0.004(5)
O8 0.058(7) 0.017(5) 0.048(7) 0.002(5) 0.014(6) -0.002(5)
O9 0.054(7) 0.036(6) 0.042(7) -0.003(5) -0.002(6) 0.002(5)
O10 0.040(8) 0.030(8) 0.033(9) 0.000 -0.005(7) 0.000
O11 0.042(6) 0.019(5) 0.039(6) 0.000(5) 0.015(5) -0.004(4)
O12 0.039(6) 0.027(5) 0.032(6) 0.002(5) 0.000(5) -0.001(5)
O13 0.046(6) 0.019(5) 0.039(6) 0.002(5) 0.005(5) 0.000(4)
O14 0.057(7) 0.041(6) 0.038(7) -0.001(5) 0.002(6) 0.003(5)
O15 0.037(5) 0.030(5) 0.022(6) -0.011(4) -0.005(5) -0.003(4)
O16 0.052(6) 0.035(6) 0.034(6) -0.016(5) 0.004(5) -0.001(5)
O17 0.112(15) 0.058(12) 0.057(13) 0.000 0.026(11) 0.000
O18 0.085(8) 0.047(7) 0.013(6) 0.003(5) 0.006(6) -0.010(6)
O19 0.066(10) 0.030(8) 0.014(8) 0.000 0.000(7) 0.000
O20 0.059(10) 0.043(9) 0.049(11) 0.000 -0.007(9) 0.000
O21 0.064(7) 0.038(6) 0.048(8) 0.000(5) -0.001(6) 0.002(6)
O22 0.031(5) 0.035(6) 0.048(7) -0.001(5) -0.008(5) -0.003(5)
O23 0.041(8) 0.022(7) 0.041(9) 0.000 -0.003(7) 0.000
O24 0.035(5) 0.031(6) 0.045(7) 0.007(5) -0.003(5) -0.005(5)
O25 0.043(6) 0.031(6) 0.051(7) -0.002(5) 0.004(6) -0.003(5)
O26 0.041(6) 0.027(5) 0.038(6) 0.003(5) -0.004(5) 0.005(5)
O27 0.042(6) 0.032(6) 0.028(6) -0.003(5) 0.000(5) -0.004(5)
O28 0.040(6) 0.039(6) 0.047(7) -0.001(5) 0.012(5) 0.004(5)
O29 0.027(5) 0.038(6) 0.030(6) 0.000(5) 0.004(5) 0.001(4)
O30 0.044(6) 0.034(6) 0.045(7) 0.009(5) 0.001(5) 0.008(5)
O31 0.040(6) 0.039(6) 0.034(6) 0.006(5) -0.009(5) 0.003(5)
O32 0.031(5) 0.023(5) 0.027(6) -0.004(4) -0.008(4) -0.002(4)
O33 0.033(6) 0.036(6) 0.068(8) 0.000(6) 0.007(6) 0.001(5)
O34 0.039(6) 0.026(5) 0.039(6) 0.004(5) 0.005(5) -0.001(5)
O35 0.037(6) 0.031(6) 0.043(7) -0.002(5) -0.002(5) 0.002(5)
O36 0.039(6) 0.030(6) 0.037(6) 0.000(5) 0.003(5) 0.005(5)
O37 0.036(5) 0.028(5) 0.033(6) -0.001(5) 0.003(5) 0.001(4)
O38 0.042(6) 0.037(6) 0.042(7) -0.001(5) 0.001(5) -0.001(5)
O39 0.040(5) 0.029(5) 0.029(6) 0.000(5) -0.006(5) -0.009(5)
O40 0.053(7) 0.049(7) 0.057(8) -0.005(6) -0.016(6) 0.003(6)
O41 0.044(6) 0.024(5) 0.037(6) -0.009(5) 0.001(5) 0.001(5)
O42 0.052(6) 0.042(6) 0.032(6) -0.011(5) -0.010(5) -0.003(5)
O43 0.041(6) 0.047(6) 0.037(7) -0.016(5) -0.008(5) 0.007(5)
O44 0.043(6) 0.063(8) 0.059(8) -0.009(6) -0.005(6) 0.007(6)
O45 0.032(6) 0.056(7) 0.054(8) -0.010(6) -0.009(5) 0.009(5)
O46 0.042(6) 0.030(6) 0.048(7) 0.004(5) 0.008(5) 0.004(5)
O47 0.048(7) 0.044(7) 0.071(9) -0.003(6) 0.005(6) 0.003(6)
O48 0.045(6) 0.027(6) 0.048(7) 0.000(5) 0.004(6) -0.004(5)
O49 0.039(6) 0.027(6) 0.061(8) -0.005(5) 0.003(6) 0.004(5)
O50 0.038(6) 0.030(6) 0.068(8) 0.007(6) 0.015(6) -0.004(5)
O51 0.049(7) 0.043(7) 0.082(9) 0.018(6) 0.020(7) 0.009(6)
O52 0.044(6) 0.045(7) 0.066(8) 0.005(6) 0.012(6) 0.003(5)
O53 0.039(6) 0.027(5) 0.036(6) -0.002(5) 0.002(5) 0.002(5)
O54 0.053(7) 0.036(6) 0.081(9) 0.010(6) 0.016(7) 0.002(6)
O55 0.045(6) 0.029(6) 0.049(7) 0.006(5) 0.011(6) -0.005(5)
O56 0.057(7) 0.043(7) 0.052(8) 0.009(6) 0.013(6) 0.000(6)
O57 0.034(6) 0.058(7) 0.031(6) 0.002(5) -0.003(5) -0.002(5)
O58 0.032(5) 0.035(6) 0.046(7) 0.005(5) 0.009(5) 0.006(5)
O59 0.046(6) 0.041(6) 0.055(8) -0.008(6) 0.009(6) -0.002(5)
O60 0.034(5) 0.038(6) 0.031(6) 0.002(5) -0.002(5) -0.001(5)
O61 0.051(6) 0.033(6) 0.024(6) 0.007(5) 0.004(5) 0.005(5)
O62 0.053(7) 0.039(6) 0.046(7) 0.009(5) 0.006(6) -0.001(5)
O63 0.035(6) 0.041(6) 0.038(7) 0.002(5) 0.005(5) -0.001(5)
O64 0.050(9) 0.017(7) 0.034(9) 0.000 -0.009(7) 0.000
O65 0.046(9) 0.053(10) 0.021(8) 0.000 0.014(7) 0.000
O66 0.074(11) 0.007(7) 0.067(12) 0.000 -0.038(9) 0.000
O67 0.077(8) 0.045(7) 0.081(10) 0.010(7) -0.027(7) -0.018(6)
O68 0.067(7) 0.033(6) 0.046(7) 0.006(5) 0.001(6) 0.009(5)
N10 0.056(8) 0.033(8) 0.056(10) 0.012(7) 0.005(7) -0.006(7)
C11 0.044(10) 0.038(10) 0.057(12) 0.002(9) -0.009(9) 0.005(8)
C12 0.048(10) 0.058(11) 0.059(13) 0.020(10) 0.001(10) 0.001(9)
C13 0.092(13) 0.046(11) 0.031(10) -0.002(9) -0.020(10) -0.019(10)
C14 0.081(13) 0.035(10) 0.092(16) 0.015(10) -0.039(12) 0.011(10)
C15 0.041(10) 0.049(11) 0.092(16) 0.003(11) -0.006(10) 0.014(9)
O111 0.069(8) 0.055(8) 0.077(10) 0.015(7) -0.010(8) 0.001(7)
O112 0.068(8) 0.049(7) 0.058(8) 0.001(6) -0.009(7) -0.010(6)
N20 0.051(8) 0.041(8) 0.047(9) 0.010(7) 0.001(7) -0.003(7)
C21 0.067(12) 0.112(17) 0.035(11) -0.007(12) 0.014(10) -0.002(12)
C22 0.056(12) 0.096(16) 0.062(14) 0.004(12) -0.014(11) -0.011(11)
C23 0.066(11) 0.059(11) 0.039(11) 0.031(9) -0.007(9) 0.009(9)
C24 0.052(11) 0.073(13) 0.088(16) 0.040(12) 0.017(11) 0.014(10)
C25 0.069(12) 0.058(13) 0.069(14) -0.008(11) 0.025(11) -0.004(10)
C26 0.088(14) 0.049(11) 0.056(13) -0.011(10) 0.031(11) 0.002(10)
O121 0.066(8) 0.065(8) 0.082(10) -0.004(7) 0.019(8) 0.025(7)
O122 0.068(8) 0.071(9) 0.070(9) 0.026(7) 0.004(7) -0.017(7)
O123 0.053(8) 0.140(13) 0.083(11) -0.007(10) -0.022(8) -0.018(9)
N30 0.149(19) 0.117(18) 0.14(2) -0.010(16) -0.061(17) 0.032(15)
C31 0.20(3) 0.18(3) 0.076(19) 0.065(19) -0.05(2) -0.08(2)

loop_
_atom_type_symbol
_atom_type_description
_atom_type_scat_dispersion_real
_atom_type_scat_dispersion_imag
_atom_type_scat_source
W W -0.8490 6.8722 'International Tables Vol C Tables 4.2.6.8 and 6.1.1.4'
Rb Rb -0.9393 2.9676 'International Tables Vol C Tables 4.2.6.8 and 6.1.1.4'
Na Na 0.0362 0.0249 'International Tables Vol C Tables 4.2.6.8 and 6.1.1.4'
O O 0.0106 0.0060 'International Tables Vol C Tables 4.2.6.8 and 6.1.1.4'
N N 0.0061 0.0033 'International Tables Vol C Tables 4.2.6.8 and 6.1.1.4'
C C 0.0033 0.0016 'International Tables Vol C Tables 4.2.6.8 and 6.1.1.4'
H H 0.0000 0.0000 'International Tables Vol C Tables 4.2.6.8 and 6.1.1.4'

loop_
_geom_angle_atom_site_label_1
_geom_angle_atom_site_label_2
_geom_angle_atom_site_label_3
_geom_angle
_geom_angle_site_symmetry_1
_geom_angle_site_symmetry_3
_geom_angle_publ_flag
O1 W1 O7 102.9(5) . 8_565 ?
O1 W1 O7 102.9(5) . . ?
O7 W1 O7 86.5(6) 8_565 . ?
O1 W1 O2 98.0(5) . 8_565 ?
O7 W1 O2 89.1(4) 8_565 8_565 ?
O7 W1 O2 159.2(5) . 8_565 ?
O1 W1 O2 98.0(5) . . ?
O7 W1 O2 159.2(5) 8_565 . ?
O7 W1 O2 89.1(4) . . ?
O2 W1 O2 87.8(6) 8_565 . ?
O1 W1 O3 166.5(7) . . ?
O7 W1 O3 86.9(4) 8_565 . ?
O7 W1 O3 86.9(4) . . ?
O2 W1 O3 72.5(4) 8_565 . ?
O2 W1 O3 72.5(4) . . ?
O4 W2 O2 100.2(5) . . ?
O4 W2 O8 101.4(5) . . ?
O2 W2 O8 93.3(4) . . ?
O4 W2 O5 100.3(5) . . ?
O2 W2 O5 88.2(6) . . ?
O8 W2 O5 157.6(5) . . ?
O4 W2 O6 100.9(5) . . ?
O2 W2 O6 158.3(4) . . ?
O8 W2 O6 87.2(4) . . ?
O5 W2 O6 83.4(6) . . ?
O4 W2 O3 172.4(5) . . ?
O2 W2 O3 74.9(5) . . ?
O8 W2 O3 84.8(4) . . ?
O5 W2 O3 74.0(5) . . ?
O6 W2 O3 83.6(5) . . ?
O9 W3 O12 99.6(5) . . ?
O9 W3 O11 102.0(4) . . ?
O12 W3 O11 89.9(4) . . ?
O9 W3 O10 100.4(5) . . ?
O12 W3 O10 96.6(5) . . ?
O11 W3 O10 155.2(5) . . ?
O9 W3 O7 93.3(5) . . ?
O12 W3 O7 166.7(4) . . ?
O11 W3 O7 84.1(4) . . ?
O10 W3 O7 84.2(5) . . ?
O9 W3 O15 175.3(4) . . ?
O12 W3 O15 81.5(4) . . ?
O11 W3 O15 73.4(4) . . ?
O10 W3 O15 83.9(5) . . ?
O7 W3 O15 85.3(4) . . ?
O14 W4 O16 100.4(5) . . ?
O14 W4 O8 96.7(4) . . ?
O16 W4 O8 91.7(4) . . ?
O14 W4 O11 100.8(4) . . ?
O16 W4 O11 158.7(4) . . ?
O8 W4 O11 87.4(4) . . ?
O14 W4 O13 94.9(4) . . ?
O16 W4 O13 92.7(4) . . ?
O8 W4 O13 166.6(4) . . ?
O11 W4 O13 83.9(4) . . ?
O14 W4 O15 173.9(4) . . ?
O16 W4 O15 84.8(4) . . ?
O8 W4 O15 86.2(4) . . ?
O11 W4 O15 73.9(3) . . ?
O13 W4 O15 81.7(3) . . ?
O17 W5 O6 99.8(6) . 8_565 ?
O17 W5 O6 99.8(6) . . ?
O6 W5 O6 89.2(6) 8_565 . ?
O17 W5 O18 95.2(6) . 8_565 ?
O6 W5 O18 88.2(5) 8_565 8_565 ?
O6 W5 O18 165.0(4) . 8_565 ?
O17 W5 O18 95.2(6) . . ?
O6 W5 O18 165.0(4) 8_565 . ?
O6 W5 O18 88.2(5) . . ?
O18 W5 O18 90.5(7) 8_565 . ?
O17 W5 O19 164.8(8) . . ?
O6 W5 O19 90.9(4) 8_565 . ?
O6 W5 O19 90.9(4) . . ?
O18 W5 O19 74.3(4) 8_565 . ?
O18 W5 O19 74.3(4) . . ?
O21 W6 O22 105.0(5) . . ?
O21 W6 O18 102.4(5) . . ?
O22 W6 O18 152.6(4) . . ?
O21 W6 O20 96.8(5) . . ?
O22 W6 O20 90.4(5) . . ?
O18 W6 O20 87.8(6) . . ?
O21 W6 O16 99.6(4) . . ?
O22 W6 O16 85.9(4) . . ?
O18 W6 O16 88.3(4) . . ?
O20 W6 O16 163.6(5) . . ?
O21 W6 O19 172.6(4) . . ?
O22 W6 O19 77.8(4) . . ?
O18 W6 O19 75.3(5) . . ?
O20 W6 O19 76.2(5) . . ?
O16 W6 O19 87.4(4) . . ?
O21 W6 W6 129.9(3) . 8_565 ?
O22 W6 W6 80.4(3) . 8_565 ?
O18 W6 W6 83.2(3) . 8_565 ?
O20 W6 W6 33.2(4) . 8_565 ?
O16 W6 W6 130.5(3) . 8_565 ?
O19 W6 W6 43.2(3) . 8_565 ?
O23 W7 O15 101.0(4) . 8_565 ?
O23 W7 O15 101.0(4) . . ?
O15 W7 O15 95.6(5) 8_565 . ?
O23 W7 O22 97.9(4) . 8_565 ?
O15 W7 O22 88.1(4) 8_565 8_565 ?
O15 W7 O22 159.6(4) . 8_565 ?
O23 W7 O22 97.9(4) . . ?
O15 W7 O22 159.6(4) 8_565 . ?
O15 W7 O22 88.1(4) . . ?
O22 W7 O22 81.8(5) 8_565 . ?
O23 W7 O19 169.5(6) . . ?
O15 W7 O19 86.0(4) 8_565 . ?
O15 W7 O19 86.0(4) . . ?
O22 W7 O19 74.3(4) 8_565 . ?
O22 W7 O19 74.3(4) . . ?
O23 W7 Rb 30.8(4) . . ?
O15 W7 Rb 119.6(3) 8_565 . ?
O15 W7 Rb 119.6(3) . . ?
O22 W7 Rb 74.8(3) 8_565 . ?
O22 W7 Rb 74.8(3) . . ?
O19 W7 Rb 138.7(4) . . ?
O25 W8 O13 99.7(5) . . ?
O25 W8 O27 100.0(4) . . ?
O13 W8 O27 96.4(4) . . ?
O25 W8 O12 96.5(4) . . ?
O13 W8 O12 86.4(4) . . ?
O27 W8 O12 162.6(4) . . ?
O25 W8 O26 97.4(4) . . ?
O13 W8 O26 161.8(4) . . ?
O27 W8 O26 86.7(4) . . ?
O12 W8 O26 85.5(4) . . ?
O25 W8 O24 176.6(4) . . ?
O13 W8 O24 83.3(4) . . ?
O27 W8 O24 81.3(4) . . ?
O12 W8 O24 82.0(3) . . ?
O26 W8 O24 79.5(4) . . ?
O28 W9 O26 99.4(4) . . ?
O28 W9 O29 101.3(4) . . ?
O26 W9 O29 90.4(4) . . ?
O28 W9 O31 102.5(4) . . ?
O26 W9 O31 95.1(4) . . ?
O29 W9 O31 154.3(4) . . ?
O28 W9 O30 94.6(4) . . ?
O26 W9 O30 165.6(4) . . ?
O29 W9 O30 83.5(4) . . ?
O31 W9 O30 85.2(4) . . ?
O28 W9 O32 174.4(4) . . ?
O26 W9 O32 81.1(4) . . ?
O29 W9 O32 73.1(3) . . ?
O31 W9 O32 83.0(4) . . ?
O30 W9 O32 84.6(4) . . ?
O33 W10 O41 100.7(5) . . ?
O33 W10 O29 100.1(4) . . ?
O41 W10 O29 159.1(4) . . ?
O33 W10 O38 95.8(4) . . ?
O41 W10 O38 91.0(4) . . ?
O29 W10 O38 88.0(4) . . ?
O33 W10 O27 96.7(4) . . ?
O41 W10 O27 91.3(4) . . ?
O29 W10 O27 85.2(4) . . ?
O38 W10 O27 166.7(4) . . ?
O33 W10 O32 174.0(4) . . ?
O41 W10 O32 85.0(4) . . ?
O29 W10 O32 74.1(3) . . ?
O38 W10 O32 85.9(4) . . ?
O27 W10 O32 81.3(4) . . ?
O34 W11 O37 101.3(4) . . ?
O34 W11 O32 101.5(4) . . ?
O37 W11 O32 95.7(4) . . ?
O34 W11 O35 97.4(4) . . ?
O37 W11 O35 159.8(4) . . ?
O32 W11 O35 88.1(4) . . ?
O34 W11 O36 96.0(4) . . ?
O37 W11 O36 88.3(4) . . ?
O32 W11 O36 160.9(4) . . ?
O35 W11 O36 82.1(4) . . ?
O34 W11 O39 169.0(4) . . ?
O37 W11 O39 85.6(4) . . ?
O32 W11 O39 86.2(3) . . ?
O35 W11 O39 74.8(4) . . ?
O36 W11 O39 75.4(4) . . ?
O34 W11 Rb 31.5(3) . . ?
O37 W11 Rb 119.9(3) . . ?
O32 W11 Rb 120.5(3) . . ?
O35 W11 Rb 74.0(3) . . ?
O36 W11 Rb 72.3(3) . . ?
O39 W11 Rb 137.5(2) . . ?
O40 W12 O35 104.2(5) . . ?
O40 W12 O43 102.7(5) . . ?
O35 W12 O43 153.1(4) . . ?
O40 W12 O41 99.0(5) . . ?
O35 W12 O41 86.3(4) . . ?
O43 W12 O41 89.7(4) . . ?
O40 W12 O42 97.2(5) . . ?
O35 W12 O42 88.7(4) . . ?
O43 W12 O42 87.7(4) . . ?
O41 W12 O42 163.7(4) . . ?
O40 W12 O39 173.2(4) . . ?
O35 W12 O39 77.6(4) . . ?
O43 W12 O39 75.7(4) . . ?
O41 W12 O39 87.7(4) . . ?
O42 W12 O39 76.1(4) . . ?
O40 W12 W13 130.2(4) . . ?
O35 W12 W13 80.0(3) . . ?
O43 W12 W13 82.7(3) . . ?
O41 W12 W13 130.8(3) . . ?
O42 W12 W13 33.0(3) . . ?
O39 W12 W13 43.3(2) . . ?
O44 W13 O36 104.1(5) . . ?
O44 W13 O42 97.2(5) . . ?
O36 W13 O42 90.4(4) . . ?
O44 W13 O45 102.2(5) . . ?
O36 W13 O45 153.6(4) . . ?
O42 W13 O45 88.3(4) . . ?
O44 W13 O46 99.4(5) . . ?
O36 W13 O46 86.1(4) . . ?
O42 W13 O46 163.4(4) . . ?
O45 W13 O46 87.7(4) . . ?
O44 W13 O39 174.0(5) . . ?
O36 W13 O39 78.2(4) . . ?
O42 W13 O39 77.1(4) . . ?
O45 W13 O39 75.8(4) . . ?
O46 W13 O39 86.2(4) . . ?
O44 W13 W12 131.1(4) . . ?
O36 W13 W12 81.3(3) . . ?
O42 W13 W12 33.9(3) . . ?
O45 W13 W12 83.0(3) . . ?
O46 W13 W12 129.5(3) . . ?
O39 W13 W12 43.4(2) . . ?
O47 W14 O49 100.1(5) . . ?
O47 W14 O48 100.5(4) . . ?
O49 W14 O48 87.8(4) . . ?
O47 W14 O43 97.2(5) . . ?
O49 W14 O43 162.8(4) . . ?
O48 W14 O43 88.4(4) . . ?
O47 W14 O45 96.0(5) . . ?
O49 W14 O45 88.4(4) . . ?
O48 W14 O45 163.4(4) . . ?
O43 W14 O45 90.4(4) . . ?
O47 W14 O39 167.4(5) . . ?
O49 W14 O39 88.5(4) . . ?
O48 W14 O39 88.9(4) . . ?
O43 W14 O39 74.6(4) . . ?
O45 W14 O39 74.9(4) . . ?
O51 W15 O38 103.2(5) . . ?
O51 W15 O52 99.4(5) . . ?
O38 W15 O52 92.6(4) . . ?
O51 W15 O48 102.0(5) . . ?
O38 W15 O48 87.8(4) . . ?
O52 W15 O48 157.9(4) . . ?
O51 W15 O50 97.9(5) . . ?
O38 W15 O50 158.7(4) . . ?
O52 W15 O50 86.5(5) . . ?
O48 W15 O50 85.2(4) . . ?
O51 W15 O53 170.1(5) . . ?
O38 W15 O53 85.0(4) . . ?
O52 W15 O53 74.5(4) . . ?
O48 W15 O53 83.6(4) . . ?
O50 W15 O53 74.2(4) . . ?
O54 W16 O58 102.5(5) . . ?
O54 W16 O49 101.9(5) . . ?
O58 W16 O49 89.0(4) . . ?
O54 W16 O55 100.2(5) . . ?
O58 W16 O55 91.8(4) . . ?
O49 W16 O55 157.1(4) . . ?
O54 W16 O50 98.1(5) . . ?
O58 W16 O50 159.3(4) . . ?
O49 W16 O50 84.7(4) . . ?
O55 W16 O50 86.5(4) . . ?
O54 W16 O53 170.7(4) . . ?
O58 W16 O53 85.3(4) . . ?
O49 W16 O53 83.2(4) . . ?
O55 W16 O53 74.1(4) . . ?
O50 W16 O53 74.4(4) . . ?
O56 W17 O30 104.0(5) . . ?
O56 W17 O57 102.7(5) . . ?
O30 W17 O57 87.5(4) . . ?
O56 W17 O55 96.5(5) . . ?
O30 W17 O55 159.5(4) . . ?
O57 W17 O55 87.2(4) . . ?
O56 W17 O52 98.4(5) . . ?
O30 W17 O52 89.8(4) . . ?
O57 W17 O52 158.8(4) . . ?
O55 W17 O52 88.0(4) . . ?
O56 W17 O53 165.6(4) . . ?
O30 W17 O53 87.3(4) . . ?
O57 W17 O53 86.6(4) . . ?
O55 W17 O53 72.6(4) . . ?
O52 W17 O53 72.3(4) . . ?
O59 W18 O46 102.0(5) . . ?
O59 W18 O60 97.4(4) . . ?
O46 W18 O60 92.2(4) . . ?
O59 W18 O61 100.2(5) . . ?
O46 W18 O61 157.9(4) . . ?
O60 W18 O61 85.6(4) . . ?
O59 W18 O58 95.3(4) . . ?
O46 W18 O58 91.7(4) . . ?
O60 W18 O58 165.6(4) . . ?
O61 W18 O58 85.6(4) . . ?
O59 W18 O37 174.1(4) . . ?
O46 W18 O37 84.0(4) . . ?
O60 W18 O37 81.8(4) . . ?
O61 W18 O37 73.9(4) . . ?
O58 W18 O37 84.9(4) . . ?
O62 W19 O63 98.2(5) . . ?
O62 W19 O31 102.1(5) . . ?
O63 W19 O31 95.1(4) . . ?
O62 W19 O61 101.1(5) . . ?
O63 W19 O61 88.7(4) . . ?
O31 W19 O61 155.6(4) . . ?
O62 W19 O57 95.2(4) . . ?
O63 W19 O57 165.7(4) . . ?
O31 W19 O57 86.9(4) . . ?
O61 W19 O57 83.8(4) . . ?
O62 W19 O37 174.7(4) . . ?
O63 W19 O37 80.5(4) . . ?
O31 W19 O37 83.1(4) . . ?
O61 W19 O37 73.8(4) . . ?
O57 W19 O37 85.6(4) . . ?
O64 W20 O60 98.8(4) . 8_565 ?
O64 W20 O60 98.8(4) . . ?
O60 W20 O60 92.8(6) 8_565 . ?
O64 W20 O63 98.3(4) . 8_565 ?
O60 W20 O63 87.2(4) 8_565 8_565 ?
O60 W20 O63 162.6(4) . 8_565 ?
O64 W20 O63 98.3(4) . . ?
O60 W20 O63 162.6(4) 8_565 . ?
O60 W20 O63 87.2(4) . . ?
O63 W20 O63 87.6(6) 8_565 . ?
O64 W20 O65 179.1(6) . . ?
O60 W20 O65 81.8(4) 8_565 . ?
O60 W20 O65 81.8(4) . . ?
O63 W20 O65 81.0(4) 8_565 . ?
O63 W20 O65 81.0(4) . . ?
O23 Rb O34 104.3(3) . 8_565 ?
O23 Rb O34 104.3(3) . . ?
O34 Rb O34 104.7(4) 8_565 . ?
O23 Rb O64 145.7(4) . . ?
O34 Rb O64 58.7(2) 8_565 . ?
O34 Rb O64 58.7(2) . . ?
O23 Rb O25 59.10(19) . 8_565 ?
O34 Rb O25 57.4(3) 8_565 8_565 ?
O34 Rb O25 145.0(3) . 8_565 ?
O64 Rb O25 116.0(2) . 8_565 ?
O23 Rb O25 59.10(19) . . ?
O34 Rb O25 145.0(3) 8_565 . ?
O34 Rb O25 57.4(3) . . ?
O64 Rb O25 116.0(2) . . ?
O25 Rb O25 118.1(4) 8_565 . ?
O23 Rb O70 58.9(8) . 8_565 ?
O34 Rb O70 60.6(7) 8_565 8_565 ?
O34 Rb O70 79.3(7) . 8_565 ?
O64 Rb O70 87.5(8) . 8_565 ?
O25 Rb O70 65.7(7) 8_565 8_565 ?
O25 Rb O70 85.4(7) . 8_565 ?
O23 Rb O70 58.9(8) . . ?
O34 Rb O70 79.3(7) 8_565 . ?
O34 Rb O70 60.6(7) . . ?
O64 Rb O70 87.5(8) . . ?
O25 Rb O70 85.4(7) 8_565 . ?
O25 Rb O70 65.7(7) . . ?
O70 Rb O70 22.3(13) 8_565 . ?
O23 Rb O97 154.2(14) . . ?
O34 Rb O97 91.1(8) 8_565 . ?
O34 Rb O97 91.1(8) . . ?
O64 Rb O97 60.0(14) . . ?
O25 Rb O97 116.9(4) 8_565 . ?
O25 Rb O97 116.9(4) . . ?
O70 Rb O97 145.9(14) 8_565 . ?
O70 Rb O97 145.9(14) . . ?
O23 Rb O69 92.4(6) . . ?
O34 Rb O69 154.9(6) 8_565 . ?
O34 Rb O69 88.7(6) . . ?
O64 Rb O69 114.9(6) . . ?
O25 Rb O69 120.3(6) 8_565 . ?
O25 Rb O69 60.0(6) . . ?
O70 Rb O69 144.1(9) 8_565 . ?
O70 Rb O69 125.7(8) . . ?
O97 Rb O69 67.1(12) . . ?
O23 Rb O69 92.4(6) . 8_565 ?
O34 Rb O69 88.7(6) 8_565 8_565 ?
O34 Rb O69 154.9(6) . 8_565 ?
O64 Rb O69 114.9(6) . 8_565 ?
O25 Rb O69 60.0(6) 8_565 8_565 ?
O25 Rb O69 120.3(6) . 8_565 ?
O70 Rb O69 125.7(8) 8_565 8_565 ?
O70 Rb O69 144.1(9) . 8_565 ?
O97 Rb O69 67.1(12) . 8_565 ?
O69 Rb O69 71.8(11) . 8_565 ?
O23 Rb W7 18.5(3) . . ?
O34 Rb W7 114.3(2) 8_565 . ?
O34 Rb W7 114.3(2) . . ?
O64 Rb W7 164.2(3) . . ?
O25 Rb W7 60.3(2) 8_565 . ?
O25 Rb W7 60.3(2) . . ?
O70 Rb W7 76.9(7) 8_565 . ?
O70 Rb W7 76.9(7) . . ?
O97 Rb W7 135.8(13) . . ?
O69 Rb W7 77.5(5) . . ?
O69 Rb W7 77.5(5) 8_565 . ?
O81 Na1 O111 91.1(10) . . ?
O81 Na1 O132 89.9(11) . . ?
O111 Na1 O132 178.6(6) . . ?
O81 Na1 O40 99.8(11) . . ?
O111 Na1 O40 86.2(5) . . ?
O132 Na1 O40 94.6(5) . . ?
O81 Na1 O79 10.3(14) . . ?
O111 Na1 O79 89.6(9) . . ?
O132 Na1 O79 91.6(9) . . ?
O40 Na1 O79 89.5(9) . . ?
O81 Na1 O86 96.6(14) . . ?
O111 Na1 O86 106.4(10) . . ?
O132 Na1 O86 72.5(10) . . ?
O40 Na1 O86 159.1(11) . . ?
O79 Na1 O86 106.8(13) . . ?
O81 Na1 O85 78.9(12) . . ?
O111 Na1 O85 82.2(8) . . ?
O132 Na1 O85 97.0(8) . . ?
O40 Na1 O85 168.3(8) . . ?
O79 Na1 O85 88.8(10) . . ?
O86 Na1 O85 30.4(11) . . ?
O81 Na1 O112 167.8(11) . . ?
O111 Na1 O112 85.6(5) . . ?
O132 Na1 O112 93.2(6) . . ?
O40 Na1 O112 91.8(5) . . ?
O79 Na1 O112 174.9(9) . . ?
O86 Na1 O112 73.1(10) . . ?
O85 Na1 O112 88.9(7) . . ?
W2 O2 W1 117.1(5) . . ?
W2 O3 W2 95.0(5) . 8_565 ?
W2 O3 W1 95.5(4) . . ?
W2 O3 W1 95.5(4) 8_565 . ?
W2 O5 W2 116.8(7) 8_565 . ?
W5 O6 W2 143.3(6) . . ?
W1 O7 W3 153.0(5) . . ?
W2 O8 W4 160.5(6) . . ?
W3 O10 W3 153.8(8) 8_565 . ?
W3 O11 W4 118.9(5) . . ?
W3 O12 W8 143.4(5) . . ?
W8 O13 W4 148.3(6) . . ?
W7 O15 W4 137.6(5) . . ?
W7 O15 W3 123.2(4) . . ?
W4 O15 W3 93.3(3) . . ?
W4 O16 W6 147.0(5) . . ?
W6 O18 W5 115.4(5) . . ?
W6 O19 W6 93.5(5) 8_565 . ?
W6 O19 W5 95.0(4) 8_565 . ?
W6 O19 W5 95.0(4) . . ?
W6 O19 W7 92.9(4) 8_565 . ?
W6 O19 W7 92.9(4) . . ?
W5 O19 W7 168.5(7) . . ?
W6 O20 W6 113.6(8) 8_565 . ?
W6 O22 W7 114.7(5) . . ?
W7 O23 Rb 130.8(7) . . ?
W8 O25 Rb 153.4(5) . . ?
W9 O26 W8 143.0(5) . . ?
W8 O27 W10 148.0(5) . . ?
W9 O29 W10 119.1(5) . . ?
W17 O30 W9 153.1(5) . . ?
W9 O31 W19 152.6(6) . . ?
W11 O32 W10 137.8(5) . . ?
W11 O32 W9 123.3(4) . . ?
W10 O32 W9 93.1(3) . . ?
W11 O34 Rb 130.4(5) . . ?
W12 O35 W11 114.0(5) . . ?
W13 O36 W11 113.0(4) . . ?
W11 O37 W18 137.1(5) . . ?
W11 O37 W19 123.6(4) . . ?
W18 O37 W19 92.8(3) . . ?
W15 O38 W10 160.3(6) . . ?
W13 O39 W12 93.3(3) . . ?
W13 O39 W11 93.0(3) . . ?
W12 O39 W11 93.2(3) . . ?
W13 O39 W14 94.0(3) . . ?
W12 O39 W14 93.7(3) . . ?
W11 O39 W14 169.9(5) . . ?
W12 O40 Na1 163.2(6) . . ?
W10 O41 W12 146.8(5) . . ?
W13 O42 W12 113.2(5) . . ?
W12 O43 W14 116.0(5) . . ?
W13 O45 W14 115.3(5) . . ?
W18 O46 W13 146.7(5) . . ?
W15 O48 W14 144.6(6) . . ?
W14 O49 W16 145.1(5) . . ?
W15 O50 W16 115.4(5) . . ?
W15 O52 W17 118.0(5) . . ?
W16 O53 W17 96.2(4) . . ?
W16 O53 W15 95.6(3) . . ?
W17 O53 W15 95.2(3) . . ?
W16 O55 W17 117.1(5) . . ?
W17 O57 W19 150.2(6) . . ?
W16 O58 W18 157.9(6) . . ?
W20 O60 W18 146.4(5) . . ?
W19 O61 W18 119.0(5) . . ?
W19 O63 W20 144.2(5) . . ?
W20 O64 Rb 152.1(7) . . ?
O70 O70 Rb 78.9(6) 8_565 . ?
C11 N10 C15 110.2(12) . . ?
C11 N10 C13 110.6(13) . . ?
C15 N10 C13 110.3(13) . . ?
N10 C11 C12 108.1(12) . . ?
O112 C12 C11 107.1(13) . . ?
C14 C13 N10 109.4(14) . . ?
O111 C14 C13 107.0(14) . . ?
C16 C15 N10 108.4(15) . . ?
C15 C16 O113 109.0(18) . . ?
C14 O111 Na1 140.4(12) . . ?
C12 O112 Na1 136.3(10) . . ?
C21 N20 C23 112.3(13) . . ?
C21 N20 C25 107.0(14) . . ?
C23 N20 C25 111.9(13) . . ?
N20 C21 C22 111.5(16) . . ?
O123 C22 C21 107.4(16) . . ?
C24 C23 N20 107.8(14) . . ?
O122 C24 C23 109.0(15) . . ?
C26 C25 N20 108.6(14) . . ?
O121 C26 C25 109.6(16) . . ?
C35 N30 C33 121(3) . . ?
C35 N30 C31 116(2) . . ?
C33 N30 C31 111(2) . . ?
C32 C31 N30 111(2) . . ?
O131 C32 C31 101(3) . . ?
N30 C33 C34 105.7(19) . . ?
O132 C34 C33 118(3) . . ?
N30 C35 C36 119(3) . . ?
O133 C36 C35 105(3) . . ?
C34 O132 Na1 123.6(13) . . ?
C41 N40 C43 95.1(10) . 8_565 ?
C41 N40 C43 95.1(10) . . ?
C43 N40 C43 164(3) 8_565 . ?
C42 C41 N40 117(2) . . ?
O141 C42 C41 124(3) . . ?
C44 C43 N40 116(2) . . ?
O142 C44 C43 85.1(12) . . ?

loop_
_geom_bond_atom_site_label_1
_geom_bond_atom_site_label_2
_geom_bond_distance
_geom_bond_site_symmetry_2
_geom_bond_publ_flag
W1 O1 1.720(15) . ?
W1 O7 1.843(10) 8_565 ?
W1 O7 1.843(10) . ?
W1 O2 2.009(10) 8_565 ?
W1 O2 2.009(10) . ?
W1 O3 2.250(14) . ?
W2 O4 1.708(11) . ?
W2 O2 1.889(12) . ?
W2 O8 1.891(10) . ?
W2 O5 1.941(8) . ?
W2 O6 1.953(11) . ?
W2 O3 2.243(9) . ?
W3 O9 1.708(11) . ?
W3 O12 1.862(9) . ?
W3 O11 1.893(9) . ?
W3 O10 1.916(3) . ?
W3 O7 1.963(10) . ?
W3 O15 2.297(9) . ?
W4 O14 1.701(10) . ?
W4 O16 1.875(10) . ?
W4 O8 1.918(10) . ?
W4 O11 1.939(10) . ?
W4 O13 1.962(9) . ?
W4 O15 2.243(9) . ?
W5 O17 1.679(18) . ?
W5 O6 1.885(11) 8_565 ?
W5 O6 1.885(11) . ?
W5 O18 1.952(11) 8_565 ?
W5 O18 1.952(11) . ?
W5 O19 2.230(13) . ?
W6 O21 1.732(11) . ?
W6 O22 1.863(10) . ?
W6 O18 1.922(10) . ?
W6 O20 1.929(8) . ?
W6 O16 1.968(10) . ?
W6 O19 2.215(10) . ?
W6 W6 3.2269(13) 8_565 ?
W7 O23 1.732(14) . ?
W7 O15 1.888(9) 8_565 ?
W7 O15 1.888(9) . ?
W7 O22 1.990(9) 8_565 ?
W7 O22 1.990(9) . ?
W7 O19 2.260(13) . ?
W7 Rb 4.142(3) . ?
W8 O25 1.697(10) . ?
W8 O13 1.872(10) . ?
W8 O27 1.888(9) . ?
W8 O12 1.963(9) . ?
W8 O26 1.981(10) . ?
W8 O24 2.304(9) . ?
W9 O28 1.717(10) . ?
W9 O26 1.862(10) . ?
W9 O29 1.902(9) . ?
W9 O31 1.912(10) . ?
W9 O30 1.958(10) . ?
W9 O32 2.302(9) . ?
W10 O33 1.727(10) . ?
W10 O41 1.877(10) . ?
W10 O29 1.924(9) . ?
W10 O38 1.934(10) . ?
W10 O27 1.937(9) . ?
W10 O32 2.241(9) . ?
W11 O34 1.706(9) . ?
W11 O37 1.860(10) . ?
W11 O32 1.882(8) . ?
W11 O35 1.999(10) . ?
W11 O36 2.003(9) . ?
W11 O39 2.245(9) . ?
W11 Rb 4.1676(16) . ?
W12 O40 1.712(12) . ?
W12 O35 1.874(9) . ?
W12 O43 1.905(10) . ?
W12 O41 1.959(9) . ?
W12 O42 1.964(10) . ?
W12 O39 2.228(9) . ?
W12 W13 3.2390(10) . ?
W13 O44 1.713(11) . ?
W13 O36 1.886(9) . ?
W13 O42 1.916(10) . ?
W13 O45 1.924(10) . ?
W13 O46 1.976(10) . ?
W13 O39 2.225(9) . ?
W14 O47 1.735(11) . ?
W14 O49 1.903(11) . ?
W14 O48 1.920(10) . ?
W14 O43 1.944(10) . ?
W14 O45 1.945(10) . ?
W14 O39 2.245(9) . ?
W15 O51 1.712(11) . ?
W15 O38 1.871(10) . ?
W15 O52 1.875(12) . ?
W15 O48 1.898(10) . ?
W15 O50 1.952(10) . ?
W15 O53 2.248(9) . ?
W16 O54 1.707(11) . ?
W16 O58 1.873(9) . ?
W16 O49 1.917(11) . ?
W16 O55 1.922(10) . ?
W16 O50 1.969(10) . ?
W16 O53 2.224(9) . ?
W17 O56 1.711(11) . ?
W17 O30 1.868(10) . ?
W17 O57 1.874(10) . ?
W17 O55 1.981(10) . ?
W17 O52 1.998(11) . ?
W17 O53 2.247(10) . ?
W18 O59 1.714(10) . ?
W18 O46 1.865(11) . ?
W18 O60 1.929(9) . ?
W18 O61 1.932(10) . ?
W18 O58 1.942(9) . ?
W18 O37 2.291(9) . ?
W19 O62 1.700(11) . ?
W19 O63 1.881(10) . ?
W19 O31 1.926(10) . ?
W19 O61 1.927(10) . ?
W19 O57 1.957(10) . ?
W19 O37 2.300(9) . ?
W20 O64 1.709(14) . ?
W20 O60 1.906(9) 8_565 ?
W20 O60 1.906(9) . ?
W20 O63 1.951(10) 8_565 ?
W20 O63 1.951(10) . ?
W20 O65 2.315(13) . ?
Rb O23 2.798(14) . ?
Rb O34 2.855(9) 8_565 ?
Rb O34 2.855(9) . ?
Rb O64 2.872(14) . ?
Rb O25 2.938(10) 8_565 ?
Rb O25 2.938(10) . ?
Rb O70 3.09(4) 8_565 ?
Rb O70 3.09(4) . ?
Rb O97 3.13(7) . ?
Rb O69 3.53(3) . ?
Rb O69 3.53(3) 8_565 ?
Na1 O81 2.27(4) . ?
Na1 O111 2.362(15) . ?
Na1 O132 2.384(18) . ?
Na1 O40 2.416(14) . ?
Na1 O79 2.43(3) . ?
Na1 O86 2.45(4) . ?
Na1 O85 2.47(3) . ?
Na1 O112 2.490(14) . ?
O3 W2 2.243(9) 8_565 ?
O5 W2 1.941(8) 8_565 ?
O10 W3 1.916(3) 8_565 ?
O19 W6 2.215(10) 8_565 ?
O20 W6 1.929(8) 8_565 ?
O70 O70 1.20(7) 8_565 ?
O80 O80 1.61(8) 8_565 ?
O89 O92 1.21(5) 6_656 ?
O91 O95 1.48(6) 6_556 ?
O92 O89 1.21(5) 6_556 ?
O95 O91 1.48(6) 6_656 ?
N10 C11 1.49(2) . ?
N10 C15 1.56(2) . ?
N10 C13 1.56(2) . ?
C11 C12 1.60(2) . ?
C12 O112 1.45(2) . ?
C13 C14 1.48(2) . ?
C14 O111 1.44(2) . ?
C15 C16 1.45(3) . ?
C16 O113 1.48(3) . ?
N20 C21 1.47(2) . ?
N20 C23 1.54(2) . ?
N20 C25 1.55(2) . ?
C21 C22 1.52(3) . ?
C22 O123 1.44(2) . ?
C23 C24 1.48(2) . ?
C24 O122 1.45(2) . ?
C25 C26 1.51(3) . ?
C26 O121 1.41(2) . ?
N30 C35 1.35(5) . ?
N30 C33 1.481(18) . ?
N30 C31 1.518(17) . ?
C31 C32 1.489(18) . ?
C32 O131 1.450(19) . ?
C33 C34 1.502(18) . ?
C34 O132 1.436(16) . ?
C35 C36 1.48(5) . ?
C36 O133 1.442(18) . ?
N40 C41 1.522(18) . ?
N40 C43 1.540(16) 8_565 ?
N40 C43 1.540(16) . ?
C41 C42 1.477(18) . ?
C42 O141 1.440(19) . ?
C43 C44 1.481(18) . ?
C44 O142 1.448(18) . ?
